data_2105763
loop_
_publ_author_name
'Soliman, Saied M.'
'Elzawy, Zahia B.'
'Abu-Youssef, Morsy A. M.'
'Albering, J\"org'
'Gatterer, Karl'
'\"Ohrstr\"om, Lars'
'Kettle, Sidney F. A.'

_publ_section_title
;
 Towards the chemical control of molecular packing: syntheses and crystal
 structures of three <i>trans</i>-[Ni<i>L</i>~4~(NCS)~2~] complexes
;
_journal_coeditor_code BI5029
_journal_issue 1
_journal_name_full 'Acta Crystallographica Section B'
_journal_page_first 115
_journal_page_last 125
_journal_paper_doi 10.1107/S2052520613034665
_journal_volume 70
_journal_year 2014
_chemical_formula_moiety 'C30 H28 N6 Ni O8 S2'
_chemical_formula_sum 'C30 H28 N6 Ni O8 S2'
_chemical_formula_weight 723.41
_space_group_IT_number 14
_symmetry_cell_setting monoclinic
_symmetry_space_group_name_Hall '-P 2yn'
_symmetry_space_group_name_H-M 'P 1 21/n 1'
_atom_sites_solution_hydrogens geom
_atom_sites_solution_primary direct
_atom_sites_solution_secondary difmap
_audit_creation_method SHELXL-97
_cell_angle_alpha 90.00
_cell_angle_beta 99.4980(10)
_cell_angle_gamma 90.00
_cell_formula_units_Z 10
_cell_length_a 11.8991(3)
_cell_length_b 51.4066(12)
_cell_length_c 14.1366(3)
_cell_measurement_reflns_used 9676
_cell_measurement_temperature 100(2)
_cell_measurement_theta_max 26.14
_cell_measurement_theta_min 2.57
_cell_volume 8528.7(3)
_computing_cell_refinement 'SAINT (Bruker, 2008)'
_computing_data_collection 'APEX2 (Bruker, 2008)'
_computing_data_reduction SAINT
_computing_molecular_graphics 'SHELXTL (Bruker, 2008)'
_computing_publication_material SHELXTL
_computing_structure_refinement 'SHELXL-97 (Sheldrick, 2008)'
_computing_structure_solution 'SHELXS-97 (Sheldrick, 2008)'
_diffrn_ambient_temperature 100(2)
_diffrn_measured_fraction_theta_full 0.995
_diffrn_measured_fraction_theta_max 0.995
_diffrn_measurement_device_type 'Bruker APEX-II CCD'
_diffrn_measurement_method '\f and \w scans'
_diffrn_radiation_monochromator graphite
_diffrn_radiation_source 'fine-focus sealed tube'
_diffrn_radiation_type MoK\a
_diffrn_radiation_wavelength 0.71073
_diffrn_reflns_av_R_equivalents 0.0776
_diffrn_reflns_av_sigmaI/netI 0.0471
_diffrn_reflns_limit_h_max 13
_diffrn_reflns_limit_h_min -14
_diffrn_reflns_limit_k_max 61
_diffrn_reflns_limit_k_min 0
_diffrn_reflns_limit_l_max 16
_diffrn_reflns_limit_l_min 0
_diffrn_reflns_number 79032
_diffrn_reflns_theta_full 25.00
_diffrn_reflns_theta_max 25.00
_diffrn_reflns_theta_min 1.51
_exptl_absorpt_coefficient_mu 0.747
_exptl_absorpt_correction_T_max 0.894
_exptl_absorpt_correction_T_min 0.843
_exptl_absorpt_correction_type multi-scan
_exptl_absorpt_process_details 'SADABS (Bruker, 2008)'
_exptl_crystal_colour blue
_exptl_crystal_density_diffrn 1.408
_exptl_crystal_density_method 'not measured'
_exptl_crystal_description needle
_exptl_crystal_F_000 3740
_exptl_crystal_size_max 0.57
_exptl_crystal_size_mid 0.19
_exptl_crystal_size_min 0.15
_refine_diff_density_max 1.000
_refine_diff_density_min -0.550
_refine_ls_extinction_method none
_refine_ls_goodness_of_fit_ref 1.068
_refine_ls_hydrogen_treatment constr
_refine_ls_matrix_type full
_refine_ls_number_parameters 1078
_refine_ls_number_reflns 14949
_refine_ls_number_restraints 0
_refine_ls_restrained_S_all 1.068
_refine_ls_R_factor_all 0.0691
_refine_ls_R_factor_gt 0.0500
_refine_ls_shift/su_max 0.001
_refine_ls_shift/su_mean 0.000
_refine_ls_structure_factor_coef Fsqd
_refine_ls_weighting_details 'calc w=1/[\s^2^(Fo^2^)+(0.0630P)^2^+5.5441P] where P=(Fo^2^+2Fc^2^)/3'
_refine_ls_weighting_scheme calc
_refine_ls_wR_factor_gt 0.1203
_refine_ls_wR_factor_ref 0.1274
_reflns_number_gt 11076
_reflns_number_total 14949
_reflns_threshold_expression I>2\s(I)
_cod_data_source_file bi5029sup1.cif
_cod_data_source_block II
_cod_original_sg_symbol_H-M 'P 21/n'
_cod_database_code 2105763

loop_
_symmetry_equiv_pos_as_xyz
'x, y, z'
'-x+1/2, y+1/2, -z+1/2'
'-x, -y, -z'
'x-1/2, -y-1/2, z-1/2'

loop_
_atom_site_type_symbol
_atom_site_label
_atom_site_fract_x
_atom_site_fract_y
_atom_site_fract_z
_atom_site_U_iso_or_equiv
_atom_site_adp_type
_atom_site_calc_flag
_atom_site_refinement_flags
_atom_site_occupancy
_atom_site_symmetry_multiplicity
_atom_site_disorder_assembly
_atom_site_disorder_group
Ni Ni1 0.07424(4) 0.183082(8) 0.35592(3) 0.02717(12) Uani d . 1 1 . .
S S1 -0.04958(15) 0.20068(2) 0.01887(8) 0.0729(5) Uani d . 1 1 . .
S S2 0.21851(9) 0.16558(2) 0.68982(7) 0.0436(2) Uani d . 1 1 . .
O O1 -0.5069(2) 0.17014(6) 0.41726(19) 0.0464(7) Uani d . 1 1 . .
O O2 -0.4125(2) 0.15758(5) 0.55996(17) 0.0349(6) Uani d . 1 1 . .
O O3 0.1148(2) 0.05293(5) 0.20134(17) 0.0337(6) Uani d . 1 1 . .
O O4 0.3008(2) 0.06241(4) 0.24550(17) 0.0320(5) Uani d . 1 1 . .
O O5 0.5803(3) 0.23577(6) 0.2214(2) 0.0544(8) Uani d . 1 1 . .
O O6 0.5502(3) 0.26175(6) 0.3442(2) 0.0548(8) Uani d . 1 1 . .
O O7 -0.0996(3) 0.30667(5) 0.5136(2) 0.0566(8) Uani d . 1 1 . .
O O8 -0.0398(2) 0.31685(4) 0.37630(17) 0.0323(6) Uani d . 1 1 . .
N N1 0.0124(2) 0.18826(5) 0.2123(2) 0.0294(6) Uani d . 1 1 . .
N N2 0.1374(3) 0.17661(6) 0.4972(2) 0.0337(7) Uani d . 1 1 . .
N N3 -0.0915(2) 0.17109(5) 0.3816(2) 0.0275(6) Uani d . 1 1 . .
N N4 0.1208(2) 0.14500(5) 0.3217(2) 0.0283(6) Uani d . 1 1 . .
N N5 0.2335(2) 0.19950(5) 0.33642(19) 0.0286(6) Uani d . 1 1 . .
N N6 0.0238(3) 0.22185(6) 0.3846(2) 0.0317(7) Uani d . 1 1 . .
C C1 -0.1840(3) 0.18378(7) 0.3361(2) 0.0320(8) Uani d . 1 1 . .
H H1 -0.1753 0.1951 0.2846 0.038 Uiso calc R 1 1 . .
C C2 -0.2908(3) 0.18112(7) 0.3610(2) 0.0330(8) Uani d . 1 1 . .
H H2 -0.3541 0.1902 0.3262 0.040 Uiso calc R 1 1 . .
C C3 -0.3052(3) 0.16514(7) 0.4373(2) 0.0299(8) Uani d . 1 1 . .
C C4 -0.2115(3) 0.15109(7) 0.4814(3) 0.0327(8) Uani d . 1 1 . .
H H4 -0.2186 0.1392 0.5316 0.039 Uiso calc R 1 1 . .
C C5 -0.1076(3) 0.15459(7) 0.4512(3) 0.0332(8) Uani d . 1 1 . .
H H5 -0.0443 0.1447 0.4817 0.040 Uiso calc R 1 1 . .
C C6 -0.4198(3) 0.16444(7) 0.4684(3) 0.0333(8) Uani d . 1 1 . .
C C7 -0.5196(3) 0.15910(8) 0.5967(3) 0.0430(10) Uani d . 1 1 . .
H H7A -0.5507 0.1767 0.5870 0.065 Uiso calc R 1 1 . .
H H7B -0.5063 0.1550 0.6653 0.065 Uiso calc R 1 1 . .
H H7C -0.5739 0.1466 0.5624 0.065 Uiso calc R 1 1 . .
C C8 0.0405(3) 0.13016(7) 0.2697(3) 0.0304(8) Uani d . 1 1 . .
H H8 -0.0334 0.1373 0.2508 0.036 Uiso calc R 1 1 . .
C C9 0.0601(3) 0.10524(7) 0.2428(3) 0.0325(8) Uani d . 1 1 . .
H H9 -0.0001 0.0951 0.2088 0.039 Uiso calc R 1 1 . .
C C10 0.1692(3) 0.09493(6) 0.2657(2) 0.0252(7) Uani d . 1 1 . .
C C11 0.2536(3) 0.11013(6) 0.3189(2) 0.0279(7) Uani d . 1 1 . .
H H11 0.3290 0.1037 0.3364 0.034 Uiso calc R 1 1 . .
C C12 0.2250(3) 0.13491(7) 0.3458(2) 0.0294(8) Uani d . 1 1 . .
H H12 0.2823 0.1452 0.3832 0.035 Uiso calc R 1 1 . .
C C13 0.1897(3) 0.06798(7) 0.2337(2) 0.0284(8) Uani d . 1 1 . .
C C14 0.3280(3) 0.03624(7) 0.2199(3) 0.0366(9) Uani d . 1 1 . .
H H14A 0.2856 0.0238 0.2531 0.055 Uiso calc R 1 1 . .
H H14B 0.4100 0.0332 0.2389 0.055 Uiso calc R 1 1 . .
H H14C 0.3070 0.0339 0.1505 0.055 Uiso calc R 1 1 . .
C C15 0.2782(3) 0.19594(7) 0.2561(2) 0.0308(8) Uani d . 1 1 . .
H H15 0.2432 0.1837 0.2102 0.037 Uiso calc R 1 1 . .
C C16 0.3722(3) 0.20929(7) 0.2373(3) 0.0338(8) Uani d . 1 1 . .
H H16 0.4019 0.2062 0.1799 0.041 Uiso calc R 1 1 . .
C C17 0.4230(3) 0.22740(7) 0.3036(3) 0.0331(8) Uani d . 1 1 . .
C C18 0.3770(3) 0.23125(7) 0.3871(3) 0.0370(9) Uani d . 1 1 . .
H H18 0.4092 0.2437 0.4334 0.044 Uiso calc R 1 1 . .
C C19 0.2844(3) 0.21668(7) 0.4010(3) 0.0335(8) Uani d . 1 1 . .
H H19 0.2551 0.2189 0.4591 0.040 Uiso calc R 1 1 . .
C C20 0.5255(4) 0.24180(8) 0.2838(3) 0.0446(10) Uani d . 1 1 . .
C C21 0.6473(5) 0.27748(11) 0.3298(4) 0.0785(17) Uani d . 1 1 . .
H H21A 0.7158 0.2666 0.3374 0.118 Uiso calc R 1 1 . .
H H21B 0.6581 0.2916 0.3771 0.118 Uiso calc R 1 1 . .
H H21C 0.6335 0.2849 0.2650 0.118 Uiso calc R 1 1 . .
C C22 0.0208(3) 0.24028(7) 0.3175(3) 0.0339(8) Uani d . 1 1 . .
H H22 0.0375 0.2355 0.2564 0.041 Uiso calc R 1 1 . .
C C23 -0.0056(3) 0.26595(6) 0.3330(3) 0.0330(8) Uani d . 1 1 . .
H H23 -0.0066 0.2786 0.2837 0.040 Uiso calc R 1 1 . .
C C24 -0.0304(3) 0.27288(6) 0.4217(2) 0.0289(8) Uani d . 1 1 . .
C C25 -0.0291(3) 0.25395(7) 0.4912(3) 0.0376(9) Uani d . 1 1 . .
H H25 -0.0467 0.2581 0.5525 0.045 Uiso calc R 1 1 . .
C C26 -0.0016(3) 0.22896(7) 0.4698(3) 0.0359(9) Uani d . 1 1 . .
H H26 -0.0006 0.2160 0.5179 0.043 Uiso calc R 1 1 . .
C C27 -0.0604(3) 0.30032(7) 0.4440(3) 0.0332(8) Uani d . 1 1 . .
C C28 -0.0670(4) 0.34374(7) 0.3920(3) 0.0405(9) Uani d . 1 1 . .
H H28A -0.1462 0.3450 0.4026 0.061 Uiso calc R 1 1 . .
H H28B -0.0572 0.3541 0.3357 0.061 Uiso calc R 1 1 . .
H H28C -0.0160 0.3504 0.4485 0.061 Uiso calc R 1 1 . .
C C29 -0.0143(3) 0.19312(6) 0.1325(3) 0.0332(8) Uani d . 1 1 . .
C C30 0.1712(3) 0.17216(6) 0.5771(3) 0.0284(8) Uani d . 1 1 . .
Ni Ni3 0.5000 0.0000 0.5000 0.02685(15) Uani d S 1 2 . .
S S5 0.56208(8) 0.088941(19) 0.41589(8) 0.0447(3) Uani d . 1 1 . .
O O17 -0.1098(2) 0.01380(7) 0.3633(2) 0.0592(9) Uani d . 1 1 . .
O O18 -0.0517(2) 0.05542(7) 0.36947(19) 0.0519(8) Uani d . 1 1 . .
O O19 0.3896(2) 0.01951(5) 0.97649(18) 0.0380(6) Uani d . 1 1 . .
O O20 0.5470(2) 0.04375(5) 0.97503(17) 0.0325(5) Uani d . 1 1 . .
N N13 0.5437(2) 0.03720(6) 0.4714(2) 0.0324(7) Uani d . 1 1 . .
N N14 0.3176(2) 0.00979(6) 0.4613(2) 0.0299(6) Uani d . 1 1 . .
N N15 0.4836(2) 0.01091(5) 0.6422(2) 0.0269(6) Uani d . 1 1 . .
C C61 0.5514(3) 0.05891(7) 0.4476(2) 0.0272(7) Uani d . 1 1 . .
C C62 0.2833(3) 0.03465(7) 0.4620(3) 0.0331(8) Uani d . 1 1 . .
H H62 0.3391 0.0477 0.4803 0.040 Uiso calc R 1 1 . .
C C63 0.1706(3) 0.04218(7) 0.4372(2) 0.0340(8) Uani d . 1 1 . .
H H63 0.1502 0.0600 0.4397 0.041 Uiso calc R 1 1 . .
C C64 0.0881(3) 0.02360(8) 0.4089(2) 0.0353(9) Uani d . 1 1 . .
C C65 0.1224(3) -0.00224(8) 0.4100(3) 0.0370(9) Uani d . 1 1 . .
H H65 0.0679 -0.0156 0.3923 0.044 Uiso calc R 1 1 . .
C C66 0.2363(3) -0.00831(7) 0.4368(3) 0.0320(8) Uani d . 1 1 . .
H H66 0.2582 -0.0261 0.4381 0.038 Uiso calc R 1 1 . .
C C67 -0.0353(3) 0.02995(9) 0.3785(3) 0.0418(10) Uani d . 1 1 . .
C C68 -0.1689(4) 0.06387(12) 0.3430(3) 0.0678(15) Uani d . 1 1 . .
H H68A -0.2010 0.0566 0.2803 0.102 Uiso calc R 1 1 . .
H H68B -0.1715 0.0829 0.3396 0.102 Uiso calc R 1 1 . .
H H68C -0.2134 0.0579 0.3912 0.102 Uiso calc R 1 1 . .
C C69 0.5591(3) 0.02666(6) 0.6942(3) 0.0278(8) Uani d . 1 1 . .
H H69 0.6172 0.0342 0.6644 0.033 Uiso calc R 1 1 . .
C C70 0.5569(3) 0.03253(6) 0.7887(3) 0.0297(8) Uani d . 1 1 . .
H H70 0.6136 0.0435 0.8233 0.036 Uiso calc R 1 1 . .
C C71 0.4706(3) 0.02226(6) 0.8334(2) 0.0256(7) Uani d . 1 1 . .
C C72 0.3897(3) 0.00667(6) 0.7787(3) 0.0291(8) Uani d . 1 1 . .
H H72 0.3280 -0.0002 0.8057 0.035 Uiso calc R 1 1 . .
C C73 0.3992(3) 0.00117(7) 0.6849(3) 0.0300(8) Uani d . 1 1 . .
H H73 0.3442 -0.0099 0.6489 0.036 Uiso calc R 1 1 . .
C C74 0.4629(3) 0.02801(7) 0.9354(3) 0.0300(8) Uani d . 1 1 . .
C C75 0.5443(3) 0.05179(7) 1.0731(3) 0.0373(9) Uani d . 1 1 . .
H H75A 0.4719 0.0606 1.0763 0.056 Uiso calc R 1 1 . .
H H75B 0.6076 0.0637 1.0943 0.056 Uiso calc R 1 1 . .
H H75C 0.5514 0.0365 1.1149 0.056 Uiso calc R 1 1 . .
Ni Ni2 0.83220(4) 0.102825(8) 0.88691(3) 0.02653(11) Uani d . 1 1 A .
S S3 0.88396(10) 0.07454(2) 0.57837(7) 0.0546(3) Uani d . 1 1 . .
S S4A 0.74497(12) 0.12009(4) 1.19792(10) 0.0502(5) Uani d P 0.734(3) 1 A 1
C C32A 0.7625(8) 0.11924(11) 1.0853(7) 0.0261(15) Uani d P 0.734(3) 1 A 1
S S4B 0.7454(3) 0.13802(12) 1.1747(3) 0.0502(5) Uani d P 0.266(3) 1 A 2
C C32B 0.766(3) 0.1271(4) 1.072(2) 0.0261(15) Uani d P 0.266(3) 1 A 2
O O9 0.8690(2) -0.03206(4) 1.02383(17) 0.0308(5) Uani d . 1 1 A .
O O10 0.87344(19) -0.01167(4) 1.16524(16) 0.0268(5) Uani d . 1 1 A .
O O11 0.2293(3) 0.09127(6) 0.7465(2) 0.0515(7) Uani d . 1 1 A .
O O12 0.2813(2) 0.09939(5) 0.6037(2) 0.0513(8) Uani d . 1 1 A .
O O13 0.8606(3) 0.22274(5) 0.6403(2) 0.0496(7) Uani d . 1 1 A .
O O14 0.6767(2) 0.22036(5) 0.65706(18) 0.0382(6) Uani d . 1 1 A .
O O15 1.4237(2) 0.10934(5) 1.06090(19) 0.0377(6) Uani d . 1 1 A .
O O16 1.35840(19) 0.14066(5) 1.14857(18) 0.0344(6) Uani d . 1 1 A .
N N7 0.8892(3) 0.08816(6) 0.7697(2) 0.0337(7) Uani d . 1 1 . .
N N8 0.7761(3) 0.11747(5) 1.0049(2) 0.0301(7) Uani d . 1 1 . .
N N9 0.8411(2) 0.06382(5) 0.94667(19) 0.0258(6) Uani d . 1 1 . .
N N10 0.6575(2) 0.09733(5) 0.8184(2) 0.0299(7) Uani d . 1 1 . .
N N11 0.8258(2) 0.14070(5) 0.82614(19) 0.0267(6) Uani d . 1 1 . .
N N12 1.0004(2) 0.10956(5) 0.9546(2) 0.0276(6) Uani d . 1 1 . .
C C31 0.8892(3) 0.08247(7) 0.6900(3) 0.0321(8) Uani d . 1 1 . .
C C33 0.8371(3) 0.04218(6) 0.8919(2) 0.0259(7) Uani d . 1 1 A .
H H33 0.8278 0.0442 0.8242 0.031 Uiso calc R 1 1 . .
C C34 0.8458(3) 0.01742(6) 0.9295(2) 0.0245(7) Uani d . 1 1 . .
H H34 0.8420 0.0027 0.8886 0.029 Uiso calc R 1 1 A .
C C35 0.8601(3) 0.01436(6) 1.0286(2) 0.0240(7) Uani d . 1 1 A .
C C36 0.8677(3) 0.03624(6) 1.0853(2) 0.0276(7) Uani d . 1 1 . .
H H36 0.8794 0.0347 1.1532 0.033 Uiso calc R 1 1 A .
C C37 0.8580(3) 0.06040(6) 1.0421(2) 0.0287(8) Uani d . 1 1 A .
H H37 0.8637 0.0754 1.0819 0.034 Uiso calc R 1 1 . .
C C38 0.8680(3) -0.01243(6) 1.0705(2) 0.0225(7) Uani d . 1 1 . .
C C39 0.8752(3) -0.03658(7) 1.2133(3) 0.0335(8) Uani d . 1 1 . .
H H39A 0.8107 -0.0471 1.1828 0.050 Uiso calc R 1 1 A .
H H39B 0.8694 -0.0339 1.2810 0.050 Uiso calc R 1 1 . .
H H39C 0.9466 -0.0456 1.2087 0.050 Uiso calc R 1 1 . .
C C40 0.5743(3) 0.09550(6) 0.8716(3) 0.0293(8) Uani d . 1 1 A .
H H40 0.5952 0.0951 0.9394 0.035 Uiso calc R 1 1 . .
C C41 0.4600(3) 0.09411(6) 0.8332(3) 0.0343(8) Uani d . 1 1 . .
H H41 0.4041 0.0927 0.8738 0.041 Uiso calc R 1 1 A .
C C42 0.4284(3) 0.09480(6) 0.7358(3) 0.0365(9) Uani d . 1 1 A .
C C43 0.5116(4) 0.09653(7) 0.6789(3) 0.0403(9) Uani d . 1 1 . .
H H43 0.4916 0.0970 0.6110 0.048 Uiso calc R 1 1 A .
C C44 0.6257(3) 0.09766(7) 0.7224(3) 0.0369(9) Uani d . 1 1 A .
H H44 0.6829 0.0987 0.6829 0.044 Uiso calc R 1 1 . .
C C45 0.2981(4) 0.09484(7) 0.6986(3) 0.0462(11) Uani d . 1 1 . .
C C46 0.1570(4) 0.10232(10) 0.5686(4) 0.0576(12) Uani d . 1 1 . .
H H46A 0.1177 0.0862 0.5806 0.086 Uiso calc R 1 1 A .
H H46B 0.1443 0.1059 0.4996 0.086 Uiso calc R 1 1 . .
H H46C 0.1272 0.1168 0.6024 0.086 Uiso calc R 1 1 . .
C C47 0.7393(3) 0.15650(7) 0.8338(2) 0.0296(8) Uani d . 1 1 A .
H H47 0.6868 0.1514 0.8742 0.035 Uiso calc R 1 1 . .
C C48 0.7218(3) 0.17988(6) 0.7862(2) 0.0275(7) Uani d . 1 1 . .
H H48 0.6577 0.1904 0.7922 0.033 Uiso calc R 1 1 A .
C C49 0.7997(3) 0.18772(6) 0.7296(2) 0.0276(7) Uani d . 1 1 A .
C C50 0.8935(3) 0.17225(7) 0.7250(2) 0.0302(8) Uani d . 1 1 . .
H H50 0.9505 0.1777 0.6895 0.036 Uiso calc R 1 1 A .
C C51 0.9028(3) 0.14879(6) 0.7726(2) 0.0285(7) Uani d . 1 1 A .
H H51 0.9660 0.1379 0.7676 0.034 Uiso calc R 1 1 . .
C C52 0.7840(3) 0.21217(7) 0.6711(2) 0.0323(8) Uani d . 1 1 . .
C C53 0.6512(4) 0.24271(8) 0.5948(3) 0.0478(11) Uani d . 1 1 . .
H H53A 0.6936 0.2578 0.6239 0.072 Uiso calc R 1 1 A .
H H53B 0.5693 0.2464 0.5861 0.072 Uiso calc R 1 1 . .
H H53C 0.6734 0.2390 0.5324 0.072 Uiso calc R 1 1 . .
C C54 1.0313(3) 0.13227(6) 0.9971(2) 0.0301(8) Uani d . 1 1 A .
H H54 0.9752 0.1454 0.9979 0.036 Uiso calc R 1 1 . .
C C55 1.1421(3) 0.13739(7) 1.0400(2) 0.0290(8) Uani d . 1 1 . .
H H55 1.1615 0.1537 1.0699 0.035 Uiso calc R 1 1 A .
C C56 1.2250(3) 0.11826(6) 1.0387(2) 0.0261(7) Uani d . 1 1 A .
C C57 1.1926(3) 0.09485(6) 0.9948(2) 0.0285(8) Uani d . 1 1 . .
H H57 1.2470 0.0814 0.9929 0.034 Uiso calc R 1 1 A .
C C58 1.0808(3) 0.09125(7) 0.9538(2) 0.0298(8) Uani d . 1 1 A .
H H58 1.0593 0.0751 0.9234 0.036 Uiso calc R 1 1 . .
C C59 1.3468(3) 0.12197(7) 1.0827(2) 0.0291(8) Uani d . 1 1 . .
C C60 1.4748(3) 0.14461(8) 1.1971(3) 0.0433(10) Uani d . 1 1 . .
H H60A 1.5074 0.1279 1.2213 0.065 Uiso calc R 1 1 A .
H H60B 1.4750 0.1567 1.2508 0.065 Uiso calc R 1 1 . .
H H60C 1.5205 0.1519 1.1519 0.065 Uiso calc R 1 1 . .

loop_
_atom_site_aniso_label
_atom_site_aniso_U_11
_atom_site_aniso_U_22
_atom_site_aniso_U_33
_atom_site_aniso_U_12
_atom_site_aniso_U_13
_atom_site_aniso_U_23
Ni1 0.0325(2) 0.0233(2) 0.0250(2) 0.00241(18) 0.00283(18) 0.00074(18)
S1 0.1528(14) 0.0279(6) 0.0274(6) 0.0137(7) -0.0162(7) -0.0023(4)
S2 0.0472(6) 0.0572(6) 0.0252(5) 0.0133(5) 0.0021(4) 0.0005(4)
O1 0.0329(15) 0.0651(19) 0.0397(16) 0.0123(13) 0.0017(13) 0.0091(14)
O2 0.0318(13) 0.0394(14) 0.0338(14) 0.0008(11) 0.0059(11) 0.0045(11)
O3 0.0358(14) 0.0321(14) 0.0326(14) -0.0041(11) 0.0041(11) -0.0084(11)
O4 0.0291(13) 0.0282(13) 0.0395(14) 0.0030(10) 0.0078(11) -0.0042(11)
O5 0.0496(18) 0.059(2) 0.0544(19) -0.0086(15) 0.0085(16) 0.0111(15)
O6 0.0557(18) 0.0479(18) 0.0584(19) -0.0253(15) 0.0024(15) 0.0003(15)
O7 0.098(2) 0.0315(15) 0.0512(18) 0.0104(15) 0.0443(18) 0.0032(13)
O8 0.0478(15) 0.0205(12) 0.0297(13) 0.0012(11) 0.0095(11) 0.0030(10)
N1 0.0334(16) 0.0275(16) 0.0278(17) 0.0069(12) 0.0060(13) -0.0017(12)
N2 0.0413(18) 0.0279(16) 0.0306(18) 0.0011(13) 0.0026(14) 0.0000(13)
N3 0.0326(16) 0.0227(15) 0.0263(15) 0.0024(12) 0.0021(12) 0.0010(12)
N4 0.0292(15) 0.0244(15) 0.0306(16) -0.0003(12) 0.0029(12) 0.0032(12)
N5 0.0344(16) 0.0259(15) 0.0237(15) -0.0014(12) -0.0002(12) -0.0012(12)
N6 0.0394(17) 0.0279(16) 0.0285(16) -0.0003(13) 0.0074(13) 0.0023(13)
C1 0.041(2) 0.0297(19) 0.0262(18) 0.0081(16) 0.0071(16) 0.0048(15)
C2 0.036(2) 0.034(2) 0.0277(19) 0.0083(16) 0.0012(16) 0.0030(15)
C3 0.0332(19) 0.0288(18) 0.0270(18) 0.0008(15) 0.0031(15) -0.0046(15)
C4 0.040(2) 0.0278(19) 0.0293(19) -0.0018(16) 0.0027(16) 0.0023(15)
C5 0.033(2) 0.0302(19) 0.034(2) 0.0037(16) -0.0001(16) 0.0063(16)
C6 0.035(2) 0.033(2) 0.031(2) 0.0020(16) 0.0006(17) 0.0007(16)
C7 0.041(2) 0.046(2) 0.046(2) 0.0035(18) 0.0170(19) 0.0080(19)
C8 0.0254(18) 0.0296(19) 0.0344(19) 0.0023(15) -0.0006(15) -0.0021(15)
C9 0.0304(19) 0.031(2) 0.035(2) -0.0023(15) 0.0005(16) -0.0041(16)
C10 0.0265(18) 0.0230(17) 0.0266(17) -0.0040(14) 0.0055(14) 0.0001(14)
C11 0.0260(18) 0.0268(18) 0.0299(18) 0.0022(14) 0.0013(15) 0.0035(14)
C12 0.0284(18) 0.0257(18) 0.0316(19) -0.0017(15) -0.0024(15) -0.0004(15)
C13 0.0317(19) 0.0321(19) 0.0220(17) 0.0002(16) 0.0068(15) 0.0002(15)
C14 0.044(2) 0.0276(19) 0.039(2) 0.0072(16) 0.0103(18) -0.0038(16)
C15 0.039(2) 0.0254(18) 0.0268(18) 0.0016(15) 0.0007(16) -0.0026(14)
C16 0.037(2) 0.035(2) 0.0290(19) -0.0007(16) 0.0030(16) 0.0043(16)
C17 0.036(2) 0.0273(19) 0.033(2) -0.0026(15) -0.0027(16) 0.0093(15)
C18 0.046(2) 0.029(2) 0.032(2) -0.0047(17) -0.0066(17) 0.0016(16)
C19 0.040(2) 0.033(2) 0.0271(19) -0.0013(17) 0.0020(16) 0.0022(15)
C20 0.045(2) 0.038(2) 0.046(2) -0.0089(19) -0.009(2) 0.0142(19)
C21 0.063(3) 0.071(4) 0.098(4) -0.040(3) 0.001(3) 0.000(3)
C22 0.053(2) 0.0250(19) 0.0252(18) -0.0017(16) 0.0124(17) -0.0025(15)
C23 0.049(2) 0.0227(18) 0.0293(19) -0.0057(16) 0.0126(17) 0.0056(15)
C24 0.0353(19) 0.0227(17) 0.0310(19) -0.0020(15) 0.0122(15) 0.0012(14)
C25 0.055(2) 0.030(2) 0.033(2) 0.0023(17) 0.0206(18) 0.0019(16)
C26 0.056(2) 0.029(2) 0.0257(19) 0.0060(17) 0.0160(17) 0.0057(15)
C27 0.039(2) 0.0286(19) 0.034(2) -0.0009(16) 0.0124(17) -0.0013(16)
C28 0.061(3) 0.0169(17) 0.044(2) 0.0023(17) 0.0095(19) -0.0012(16)
C29 0.046(2) 0.0169(17) 0.035(2) 0.0038(15) 0.0017(17) -0.0055(15)
C30 0.0293(18) 0.0238(18) 0.032(2) 0.0039(14) 0.0061(16) -0.0027(15)
Ni3 0.0243(3) 0.0234(3) 0.0338(3) -0.0017(2) 0.0079(3) 0.0007(3)
S5 0.0327(5) 0.0304(5) 0.0689(7) -0.0021(4) 0.0026(5) 0.0157(5)
O17 0.0288(15) 0.094(3) 0.0524(19) 0.0042(16) 0.0006(13) -0.0318(17)
O18 0.0314(15) 0.085(2) 0.0402(16) 0.0223(15) 0.0093(12) 0.0043(15)
O19 0.0303(13) 0.0464(16) 0.0402(15) -0.0034(12) 0.0137(12) 0.0003(12)
O20 0.0368(14) 0.0289(13) 0.0321(13) -0.0019(11) 0.0067(11) 0.0020(10)
N13 0.0276(15) 0.0321(18) 0.0388(17) -0.0006(13) 0.0094(13) 0.0010(14)
N14 0.0298(16) 0.0306(16) 0.0302(16) -0.0002(13) 0.0079(13) 0.0006(13)
N15 0.0228(14) 0.0223(14) 0.0362(16) 0.0021(12) 0.0072(12) 0.0026(12)
C61 0.0202(17) 0.030(2) 0.0316(19) -0.0006(14) 0.0048(14) 0.0005(15)
C62 0.034(2) 0.032(2) 0.035(2) 0.0002(16) 0.0111(16) 0.0006(16)
C63 0.034(2) 0.040(2) 0.0296(19) 0.0102(17) 0.0104(16) 0.0032(16)
C64 0.0258(18) 0.059(3) 0.0216(18) 0.0027(18) 0.0053(15) -0.0056(17)
C65 0.031(2) 0.051(2) 0.030(2) -0.0062(17) 0.0076(16) -0.0112(17)
C66 0.0258(18) 0.037(2) 0.035(2) -0.0021(16) 0.0106(15) -0.0039(16)
C67 0.034(2) 0.067(3) 0.025(2) 0.015(2) 0.0059(17) -0.0121(19)
C68 0.040(2) 0.118(4) 0.045(3) 0.038(3) 0.006(2) -0.010(3)
C69 0.0247(17) 0.0214(17) 0.040(2) 0.0004(14) 0.0130(15) 0.0009(15)
C70 0.0283(18) 0.0204(17) 0.041(2) 0.0003(14) 0.0090(16) -0.0021(15)
C71 0.0243(17) 0.0195(16) 0.0342(19) 0.0059(14) 0.0085(15) 0.0020(14)
C72 0.0207(17) 0.0278(18) 0.042(2) 0.0011(14) 0.0133(15) 0.0079(15)
C73 0.0250(18) 0.0243(18) 0.041(2) -0.0011(14) 0.0054(15) 0.0005(15)
C74 0.0233(17) 0.0249(18) 0.042(2) 0.0033(15) 0.0049(16) 0.0050(16)
C75 0.042(2) 0.038(2) 0.032(2) 0.0024(17) 0.0079(17) 0.0028(16)
Ni2 0.0329(2) 0.0199(2) 0.0258(2) 0.00069(18) 0.00218(18) 0.00226(17)
S3 0.0630(7) 0.0701(8) 0.0310(5) -0.0255(6) 0.0088(5) -0.0137(5)
S4A 0.0311(6) 0.0880(14) 0.0316(7) 0.0105(9) 0.0054(5) -0.0092(8)
C32A 0.0223(19) 0.015(4) 0.038(4) 0.004(4) -0.004(2) 0.001(3)
S4B 0.0311(6) 0.0880(14) 0.0316(7) 0.0105(9) 0.0054(5) -0.0092(8)
C32B 0.0223(19) 0.015(4) 0.038(4) 0.004(4) -0.004(2) 0.001(3)
O9 0.0386(14) 0.0212(12) 0.0335(13) 0.0028(10) 0.0087(11) -0.0013(10)
O10 0.0343(13) 0.0203(12) 0.0260(12) 0.0018(10) 0.0053(10) 0.0045(9)
O11 0.0424(17) 0.0487(18) 0.063(2) -0.0035(14) 0.0072(15) 0.0059(15)
O12 0.0441(17) 0.0449(17) 0.0591(19) -0.0111(13) -0.0086(14) 0.0111(14)
O13 0.0609(19) 0.0380(16) 0.0554(18) 0.0027(14) 0.0259(15) 0.0181(13)
O14 0.0412(15) 0.0315(14) 0.0395(15) 0.0036(12) -0.0003(12) 0.0097(11)
O15 0.0317(14) 0.0304(14) 0.0524(16) 0.0056(11) 0.0114(12) -0.0025(12)
O16 0.0276(13) 0.0318(14) 0.0421(15) 0.0030(10) 0.0009(11) -0.0058(11)
N7 0.0423(18) 0.0252(16) 0.0323(18) 0.0009(13) 0.0022(14) 0.0036(13)
N8 0.0399(17) 0.0183(15) 0.0315(17) -0.0019(12) 0.0041(14) 0.0012(12)
N9 0.0282(15) 0.0231(14) 0.0249(15) -0.0030(12) 0.0004(12) -0.0004(12)
N10 0.0382(17) 0.0196(14) 0.0307(16) -0.0007(12) 0.0021(13) 0.0052(12)
N11 0.0294(15) 0.0244(15) 0.0255(15) 0.0023(12) 0.0022(12) 0.0042(12)
N12 0.0335(16) 0.0185(14) 0.0307(15) 0.0007(12) 0.0048(13) 0.0009(12)
C31 0.038(2) 0.0236(18) 0.033(2) -0.0029(15) 0.0036(16) 0.0046(15)
C33 0.0266(17) 0.0275(18) 0.0225(17) -0.0011(14) 0.0007(14) -0.0014(14)
C34 0.0240(17) 0.0225(17) 0.0270(18) -0.0045(13) 0.0039(14) -0.0048(14)
C35 0.0188(16) 0.0227(17) 0.0305(18) -0.0022(13) 0.0038(14) 0.0001(14)
C36 0.0333(19) 0.0273(18) 0.0213(17) 0.0025(14) 0.0017(14) -0.0008(14)
C37 0.039(2) 0.0195(17) 0.0255(18) 0.0022(15) -0.0003(15) -0.0036(14)
C38 0.0170(16) 0.0214(17) 0.0295(18) 0.0002(13) 0.0048(13) 0.0013(14)
C39 0.042(2) 0.0247(18) 0.036(2) 0.0033(16) 0.0120(17) 0.0096(15)
C40 0.038(2) 0.0172(17) 0.0319(19) -0.0026(14) 0.0035(16) 0.0003(14)
C41 0.039(2) 0.0164(17) 0.047(2) -0.0007(15) 0.0052(18) -0.0036(15)
C42 0.040(2) 0.0147(17) 0.052(2) -0.0012(15) -0.0005(19) 0.0036(16)
C43 0.055(3) 0.0264(19) 0.034(2) 0.0021(17) -0.0098(19) 0.0038(16)
C44 0.050(2) 0.0236(19) 0.036(2) 0.0017(16) 0.0019(18) 0.0047(15)
C45 0.069(3) 0.0144(18) 0.046(3) 0.0005(18) -0.018(2) 0.0041(17)
C46 0.045(3) 0.063(3) 0.061(3) 0.003(2) -0.001(2) 0.008(2)
C47 0.0297(19) 0.0259(18) 0.0340(19) 0.0000(15) 0.0081(15) 0.0034(15)
C48 0.0303(18) 0.0208(17) 0.0307(18) 0.0003(14) 0.0030(15) 0.0032(14)
C49 0.0347(19) 0.0212(17) 0.0256(18) -0.0033(14) 0.0015(15) -0.0017(14)
C50 0.0316(19) 0.0286(19) 0.0306(19) -0.0028(15) 0.0060(15) 0.0016(15)
C51 0.0287(18) 0.0263(18) 0.0306(18) 0.0036(14) 0.0050(15) 0.0021(15)
C52 0.044(2) 0.0251(19) 0.0279(19) 0.0001(16) 0.0068(17) 0.0020(15)
C53 0.068(3) 0.034(2) 0.037(2) 0.010(2) -0.001(2) 0.0114(18)
C54 0.036(2) 0.0192(17) 0.036(2) 0.0020(15) 0.0096(16) 0.0002(15)
C55 0.0300(19) 0.0230(17) 0.0332(19) 0.0031(14) 0.0031(15) -0.0027(14)
C56 0.0301(18) 0.0228(17) 0.0263(17) -0.0008(14) 0.0071(14) 0.0054(14)
C57 0.0329(19) 0.0215(17) 0.0327(19) 0.0051(14) 0.0102(15) 0.0016(14)
C58 0.034(2) 0.0214(17) 0.0348(19) 0.0026(15) 0.0075(16) 0.0000(14)
C59 0.0292(18) 0.0258(18) 0.0338(19) 0.0006(15) 0.0095(15) 0.0054(15)
C60 0.031(2) 0.046(2) 0.049(2) 0.0022(18) -0.0039(18) -0.0082(19)

loop_
_atom_type_symbol
_atom_type_description
_atom_type_scat_dispersion_real
_atom_type_scat_dispersion_imag
_atom_type_scat_source
C C 0.0033 0.0016 'International Tables Vol C Tables 4.2.6.8 and 6.1.1.4'
H H 0.0000 0.0000 'International Tables Vol C Tables 4.2.6.8 and 6.1.1.4'
N N 0.0061 0.0033 'International Tables Vol C Tables 4.2.6.8 and 6.1.1.4'
O O 0.0106 0.0060 'International Tables Vol C Tables 4.2.6.8 and 6.1.1.4'
S S 0.1246 0.1234 'International Tables Vol C Tables 4.2.6.8 and 6.1.1.4'
Ni Ni 0.3393 1.1124 'International Tables Vol C Tables 4.2.6.8 and 6.1.1.4'

loop_
_geom_angle_atom_site_label_1
_geom_angle_atom_site_label_2
_geom_angle_atom_site_label_3
_geom_angle_site_symmetry_1
_geom_angle_site_symmetry_3
_geom_angle
N2 Ni1 N1 . . 177.90(11)
N2 Ni1 N4 . . 90.28(11)
N1 Ni1 N4 . . 87.62(11)
N2 Ni1 N5 . . 89.97(11)
N1 Ni1 N5 . . 90.11(11)
N4 Ni1 N5 . . 93.72(11)
N2 Ni1 N6 . . 92.05(11)
N1 Ni1 N6 . . 90.04(11)
N4 Ni1 N6 . . 177.65(11)
N5 Ni1 N6 . . 86.49(11)
N2 Ni1 N3 . . 89.31(11)
N1 Ni1 N3 . . 90.87(11)
N4 Ni1 N3 . . 93.19(10)
N5 Ni1 N3 . . 173.06(10)
N6 Ni1 N3 . . 86.63(11)
C6 O2 C7 . . 114.3(3)
C13 O4 C14 . . 115.3(3)
C20 O6 C21 . . 115.8(4)
C27 O8 C28 . . 115.3(3)
C29 N1 Ni1 . . 173.2(3)
C30 N2 Ni1 . . 177.7(3)
C5 N3 C1 . . 117.0(3)
C5 N3 Ni1 . . 123.5(2)
C1 N3 Ni1 . . 118.6(2)
C12 N4 C8 . . 117.8(3)
C12 N4 Ni1 . . 124.7(2)
C8 N4 Ni1 . . 117.5(2)
C19 N5 C15 . . 117.9(3)
C19 N5 Ni1 . . 118.9(2)
C15 N5 Ni1 . . 122.6(2)
C22 N6 C26 . . 117.4(3)
C22 N6 Ni1 . . 120.1(2)
C26 N6 Ni1 . . 122.4(2)
N3 C1 C2 . . 122.9(3)
N3 C1 H1 . . 118.5
C2 C1 H1 . . 118.5
C1 C2 C3 . . 119.5(3)
C1 C2 H2 . . 120.2
C3 C2 H2 . . 120.2
C4 C3 C2 . . 117.7(3)
C4 C3 C6 . . 123.8(3)
C2 C3 C6 . . 118.4(3)
C5 C4 C3 . . 119.1(3)
C5 C4 H4 . . 120.5
C3 C4 H4 . . 120.5
N3 C5 C4 . . 123.6(3)
N3 C5 H5 . . 118.2
C4 C5 H5 . . 118.2
O1 C6 O2 . . 124.3(3)
O1 C6 C3 . . 123.7(3)
O2 C6 C3 . . 112.0(3)
O2 C7 H7A . . 109.5
O2 C7 H7B . . 109.5
H7A C7 H7B . . 109.5
O2 C7 H7C . . 109.5
H7A C7 H7C . . 109.5
H7B C7 H7C . . 109.5
N4 C8 C9 . . 123.1(3)
N4 C8 H8 . . 118.5
C9 C8 H8 . . 118.5
C8 C9 C10 . . 119.2(3)
C8 C9 H9 . . 120.4
C10 C9 H9 . . 120.4
C11 C10 C9 . . 118.3(3)
C11 C10 C13 . . 123.1(3)
C9 C10 C13 . . 118.5(3)
C12 C11 C10 . . 118.5(3)
C12 C11 H11 . . 120.8
C10 C11 H11 . . 120.8
N4 C12 C11 . . 123.0(3)
N4 C12 H12 . . 118.5
C11 C12 H12 . . 118.5
O3 C13 O4 . . 124.1(3)
O3 C13 C10 . . 124.1(3)
O4 C13 C10 . . 111.7(3)
O4 C14 H14A . . 109.5
O4 C14 H14B . . 109.5
H14A C14 H14B . . 109.5
O4 C14 H14C . . 109.5
H14A C14 H14C . . 109.5
H14B C14 H14C . . 109.5
N5 C15 C16 . . 122.9(3)
N5 C15 H15 . . 118.5
C16 C15 H15 . . 118.5
C15 C16 C17 . . 118.8(3)
C15 C16 H16 . . 120.6
C17 C16 H16 . . 120.6
C16 C17 C18 . . 118.6(3)
C16 C17 C20 . . 119.0(4)
C18 C17 C20 . . 122.4(3)
C19 C18 C17 . . 118.7(3)
C19 C18 H18 . . 120.6
C17 C18 H18 . . 120.6
N5 C19 C18 . . 123.0(3)
N5 C19 H19 . . 118.5
C18 C19 H19 . . 118.5
O5 C20 O6 . . 124.7(4)
O5 C20 C17 . . 124.1(4)
O6 C20 C17 . . 111.2(4)
O6 C21 H21A . . 109.5
O6 C21 H21B . . 109.5
H21A C21 H21B . . 109.5
O6 C21 H21C . . 109.5
H21A C21 H21C . . 109.5
H21B C21 H21C . . 109.5
N6 C22 C23 . . 123.0(3)
N6 C22 H22 . . 118.5
C23 C22 H22 . . 118.5
C22 C23 C24 . . 118.5(3)
C22 C23 H23 . . 120.7
C24 C23 H23 . . 120.7
C25 C24 C23 . . 119.0(3)
C25 C24 C27 . . 119.2(3)
C23 C24 C27 . . 121.7(3)
C26 C25 C24 . . 118.6(3)
C26 C25 H25 . . 120.7
C24 C25 H25 . . 120.7
N6 C26 C25 . . 123.4(3)
N6 C26 H26 . . 118.3
C25 C26 H26 . . 118.3
O7 C27 O8 . . 123.9(3)
O7 C27 C24 . . 124.4(3)
O8 C27 C24 . . 111.8(3)
O8 C28 H28A . . 109.5
O8 C28 H28B . . 109.5
H28A C28 H28B . . 109.5
O8 C28 H28C . . 109.5
H28A C28 H28C . . 109.5
H28B C28 H28C . . 109.5
N1 C29 S1 . . 178.4(4)
N2 C30 S2 . . 179.4(3)
N13 Ni3 N13 3_656 . 180.00(6)
N13 Ni3 N15 3_656 . 89.65(11)
N13 Ni3 N15 . . 90.35(11)
N13 Ni3 N15 3_656 3_656 90.35(11)
N13 Ni3 N15 . 3_656 89.65(11)
N15 Ni3 N15 . 3_656 180.0
N13 Ni3 N14 3_656 . 89.46(11)
N13 Ni3 N14 . . 90.54(11)
N15 Ni3 N14 . . 86.23(10)
N15 Ni3 N14 3_656 . 93.77(10)
N13 Ni3 N14 3_656 3_656 90.53(11)
N13 Ni3 N14 . 3_656 89.47(11)
N15 Ni3 N14 . 3_656 93.77(10)
N15 Ni3 N14 3_656 3_656 86.23(10)
N14 Ni3 N14 . 3_656 180.0
C67 O18 C68 . . 116.1(4)
C74 O20 C75 . . 116.1(3)
C61 N13 Ni3 . . 169.4(3)
C62 N14 C66 . . 116.9(3)
C62 N14 Ni3 . . 120.2(2)
C66 N14 Ni3 . . 122.9(2)
C69 N15 C73 . . 117.4(3)
C69 N15 Ni3 . . 121.4(2)
C73 N15 Ni3 . . 121.1(2)
N13 C61 S5 . . 179.4(3)
N14 C62 C63 . . 123.2(3)
N14 C62 H62 . . 118.4
C63 C62 H62 . . 118.4
C64 C63 C62 . . 119.5(3)
C64 C63 H63 . . 120.2
C62 C63 H63 . . 120.2
C63 C64 C65 . . 117.7(3)
C63 C64 C67 . . 123.3(4)
C65 C64 C67 . . 119.0(4)
C66 C65 C64 . . 119.5(3)
C66 C65 H65 . . 120.3
C64 C65 H65 . . 120.3
N14 C66 C65 . . 123.1(3)
N14 C66 H66 . . 118.4
C65 C66 H66 . . 118.4
O17 C67 O18 . . 124.7(4)
O17 C67 C64 . . 123.9(4)
O18 C67 C64 . . 111.4(4)
O18 C68 H68A . . 109.5
O18 C68 H68B . . 109.5
H68A C68 H68B . . 109.5
O18 C68 H68C . . 109.5
H68A C68 H68C . . 109.5
H68B C68 H68C . . 109.5
N15 C69 C70 . . 123.3(3)
N15 C69 H69 . . 118.3
C70 C69 H69 . . 118.3
C69 C70 C71 . . 119.4(3)
C69 C70 H70 . . 120.3
C71 C70 H70 . . 120.3
C72 C71 C70 . . 117.5(3)
C72 C71 C74 . . 120.5(3)
C70 C71 C74 . . 122.0(3)
C73 C72 C71 . . 119.7(3)
C73 C72 H72 . . 120.1
C71 C72 H72 . . 120.1
N15 C73 C72 . . 122.6(3)
N15 C73 H73 . . 118.7
C72 C73 H73 . . 118.7
O19 C74 O20 . . 124.6(3)
O19 C74 C71 . . 124.0(3)
O20 C74 C71 . . 111.4(3)
O20 C75 H75A . . 109.5
O20 C75 H75B . . 109.5
H75A C75 H75B . . 109.5
O20 C75 H75C . . 109.5
H75A C75 H75C . . 109.5
H75B C75 H75C . . 109.5
N7 Ni2 N8 . . 179.63(13)
N7 Ni2 N12 . . 90.69(12)
N8 Ni2 N12 . . 88.97(11)
N7 Ni2 N11 . . 90.27(11)
N8 Ni2 N11 . . 89.86(11)
N12 Ni2 N11 . . 90.07(11)
N7 Ni2 N10 . . 90.64(12)
N8 Ni2 N10 . . 89.70(12)
N12 Ni2 N10 . . 177.92(11)
N11 Ni2 N10 . . 88.32(10)
N7 Ni2 N9 . . 88.48(11)
N8 Ni2 N9 . . 91.38(11)
N12 Ni2 N9 . . 89.61(10)
N11 Ni2 N9 . . 178.71(11)
N10 Ni2 N9 . . 92.02(10)
N8 C32A S4A . . 177.0(5)
N8 C32B S4B . . 173.5(19)
C38 O10 C39 . . 116.2(3)
C45 O12 C46 . . 109.1(4)
C52 O14 C53 . . 116.2(3)
C59 O16 C60 . . 114.3(3)
C31 N7 Ni2 . . 159.1(3)
C32B N8 Ni2 . . 166.9(16)
C32A N8 Ni2 . . 158.9(4)
C37 N9 C33 . . 116.9(3)
C37 N9 Ni2 . . 120.1(2)
C33 N9 Ni2 . . 122.8(2)
C40 N10 C44 . . 117.1(3)
C40 N10 Ni2 . . 120.1(2)
C44 N10 Ni2 . . 122.6(3)
C47 N11 C51 . . 117.7(3)
C47 N11 Ni2 . . 120.3(2)
C51 N11 Ni2 . . 121.9(2)
C54 N12 C58 . . 118.2(3)
C54 N12 Ni2 . . 121.3(2)
C58 N12 Ni2 . . 120.5(2)
N7 C31 S3 . . 177.8(4)
N9 C33 C34 . . 123.1(3)
N9 C33 H33 . . 118.4
C34 C33 H33 . . 118.4
C33 C34 C35 . . 118.8(3)
C33 C34 H34 . . 120.6
C35 C34 H34 . . 120.6
C36 C35 C34 . . 118.6(3)
C36 C35 C38 . . 121.9(3)
C34 C35 C38 . . 119.4(3)
C35 C36 C37 . . 119.1(3)
C35 C36 H36 . . 120.5
C37 C36 H36 . . 120.5
N9 C37 C36 . . 123.4(3)
N9 C37 H37 . . 118.3
C36 C37 H37 . . 118.3
O9 C38 O10 . . 124.8(3)
O9 C38 C35 . . 124.0(3)
O10 C38 C35 . . 111.1(3)
O10 C39 H39A . . 109.5
O10 C39 H39B . . 109.5
H39A C39 H39B . . 109.5
O10 C39 H39C . . 109.5
H39A C39 H39C . . 109.5
H39B C39 H39C . . 109.5
N10 C40 C41 . . 123.5(3)
N10 C40 H40 . . 118.2
C41 C40 H40 . . 118.2
C42 C41 C40 . . 119.0(4)
C42 C41 H41 . . 120.5
C40 C41 H41 . . 120.5
C41 C42 C43 . . 119.1(4)
C41 C42 C45 . . 115.8(4)
C43 C42 C45 . . 125.1(4)
C42 C43 C44 . . 119.1(4)
C42 C43 H43 . . 120.5
C44 C43 H43 . . 120.5
N10 C44 C43 . . 122.3(4)
N10 C44 H44 . . 118.9
C43 C44 H44 . . 118.9
O11 C45 O12 . . 127.4(4)
O11 C45 C42 . . 124.2(4)
O12 C45 C42 . . 108.3(4)
O12 C46 H46A . . 109.5
O12 C46 H46B . . 109.5
H46A C46 H46B . . 109.5
O12 C46 H46C . . 109.5
H46A C46 H46C . . 109.5
H46B C46 H46C . . 109.5
N11 C47 C48 . . 123.4(3)
N11 C47 H47 . . 118.3
C48 C47 H47 . . 118.3
C47 C48 C49 . . 118.4(3)
C47 C48 H48 . . 120.8
C49 C48 H48 . . 120.8
C50 C49 C48 . . 119.0(3)
C50 C49 C52 . . 119.0(3)
C48 C49 C52 . . 122.0(3)
C51 C50 C49 . . 118.8(3)
C51 C50 H50 . . 120.6
C49 C50 H50 . . 120.6
N11 C51 C50 . . 122.5(3)
N11 C51 H51 . . 118.7
C50 C51 H51 . . 118.7
O13 C52 O14 . . 124.8(3)
O13 C52 C49 . . 123.0(3)
O14 C52 C49 . . 112.2(3)
O14 C53 H53A . . 109.5
O14 C53 H53B . . 109.5
H53A C53 H53B . . 109.5
O14 C53 H53C . . 109.5
H53A C53 H53C . . 109.5
H53B C53 H53C . . 109.5
N12 C54 C55 . . 122.4(3)
N12 C54 H54 . . 118.8
C55 C54 H54 . . 118.8
C54 C55 C56 . . 119.0(3)
C54 C55 H55 . . 120.5
C56 C55 H55 . . 120.5
C57 C56 C55 . . 118.4(3)
C57 C56 C59 . . 118.6(3)
C55 C56 C59 . . 123.0(3)
C58 C57 C56 . . 119.1(3)
C58 C57 H57 . . 120.5
C56 C57 H57 . . 120.5
N12 C58 C57 . . 123.0(3)
N12 C58 H58 . . 118.5
C57 C58 H58 . . 118.5
O15 C59 O16 . . 125.1(3)
O15 C59 C56 . . 123.5(3)
O16 C59 C56 . . 111.5(3)
O16 C60 H60A . . 109.5
O16 C60 H60B . . 109.5
H60A C60 H60B . . 109.5
O16 C60 H60C . . 109.5
H60A C60 H60C . . 109.5
H60B C60 H60C . . 109.5

loop_
_geom_bond_atom_site_label_1
_geom_bond_atom_site_label_2
_geom_bond_site_symmetry_2
_geom_bond_distance
Ni1 N2 . 2.042(3)
Ni1 N1 . 2.060(3)
Ni1 N4 . 2.112(3)
Ni1 N5 . 2.133(3)
Ni1 N6 . 2.139(3)
Ni1 N3 . 2.154(3)
S1 C29 . 1.639(4)
S2 C30 . 1.635(4)
O1 C6 . 1.198(4)
O2 C6 . 1.330(4)
O2 C7 . 1.455(4)
O3 C13 . 1.211(4)
O4 C13 . 1.336(4)
O4 C14 . 1.443(4)
O5 C20 . 1.220(5)
O6 C20 . 1.336(5)
O6 C21 . 1.451(5)
O7 C27 . 1.202(4)
O8 C27 . 1.332(4)
O8 C28 . 1.445(4)
N1 C29 . 1.147(4)
N2 C30 . 1.158(4)
N3 C5 . 1.337(4)
N3 C1 . 1.348(4)
N4 C12 . 1.335(4)
N4 C8 . 1.343(4)
N5 C19 . 1.341(4)
N5 C15 . 1.344(4)
N6 C22 . 1.337(4)
N6 C26 . 1.340(4)
C1 C2 . 1.380(5)
C1 H1 . 0.9500
C2 C3 . 1.388(5)
C2 H2 . 0.9500
C3 C4 . 1.387(5)
C3 C6 . 1.501(5)
C4 C5 . 1.385(5)
C4 H4 . 0.9500
C5 H5 . 0.9500
C7 H7A . 0.9800
C7 H7B . 0.9800
C7 H7C . 0.9800
C8 C9 . 1.367(5)
C8 H8 . 0.9500
C9 C10 . 1.391(5)
C9 H9 . 0.9500
C10 C11 . 1.391(5)
C10 C13 . 1.489(5)
C11 C12 . 1.388(5)
C11 H11 . 0.9500
C12 H12 . 0.9500
C14 H14A . 0.9800
C14 H14B . 0.9800
C14 H14C . 0.9800
C15 C16 . 1.376(5)
C15 H15 . 0.9500
C16 C17 . 1.387(5)
C16 H16 . 0.9500
C17 C18 . 1.394(5)
C17 C20 . 1.492(5)
C18 C19 . 1.373(5)
C18 H18 . 0.9500
C19 H19 . 0.9500
C21 H21A . 0.9800
C21 H21B . 0.9800
C21 H21C . 0.9800
C22 C23 . 1.382(5)
C22 H22 . 0.9500
C23 C24 . 1.382(5)
C23 H23 . 0.9500
C24 C25 . 1.381(5)
C24 C27 . 1.501(5)
C25 C26 . 1.371(5)
C25 H25 . 0.9500
C26 H26 . 0.9500
C28 H28A . 0.9800
C28 H28B . 0.9800
C28 H28C . 0.9800
Ni3 N13 3_656 2.039(3)
Ni3 N13 . 2.039(3)
Ni3 N15 . 2.127(3)
Ni3 N15 3_656 2.127(3)
Ni3 N14 . 2.207(3)
Ni3 N14 3_656 2.207(3)
S5 C61 . 1.618(4)
O17 C67 . 1.208(5)
O18 C67 . 1.327(5)
O18 C68 . 1.449(5)
O19 C74 . 1.206(4)
O20 C74 . 1.337(4)
O20 C75 . 1.452(4)
N13 C61 . 1.174(4)
N14 C62 . 1.342(4)
N14 C66 . 1.346(5)
N15 C69 . 1.336(4)
N15 C73 . 1.350(4)
C62 C63 . 1.384(5)
C62 H62 . 0.9500
C63 C64 . 1.381(5)
C63 H63 . 0.9500
C64 C65 . 1.389(6)
C64 C67 . 1.496(5)
C65 C66 . 1.381(5)
C65 H65 . 0.9500
C66 H66 . 0.9500
C68 H68A . 0.9800
C68 H68B . 0.9800
C68 H68C . 0.9800
C69 C70 . 1.374(5)
C69 H69 . 0.9500
C70 C71 . 1.395(5)
C70 H70 . 0.9500
C71 C72 . 1.386(5)
C71 C74 . 1.489(5)
C72 C73 . 1.378(5)
C72 H72 . 0.9500
C73 H73 . 0.9500
C75 H75A . 0.9800
C75 H75B . 0.9800
C75 H75C . 0.9800
Ni2 N7 . 2.036(3)
Ni2 N8 . 2.040(3)
Ni2 N12 . 2.100(3)
Ni2 N11 . 2.124(3)
Ni2 N10 . 2.162(3)
Ni2 N9 . 2.172(3)
S3 C31 . 1.622(4)
S4A C32A . 1.641(10)
C32A N8 . 1.177(10)
S4B C32B . 1.61(4)
C32B N8 . 1.10(3)
O9 C38 . 1.207(4)
O10 C38 . 1.331(4)
O10 C39 . 1.448(4)
O11 C45 . 1.160(5)
O12 C45 . 1.343(5)
O12 C46 . 1.487(5)
O13 C52 . 1.204(4)
O14 C52 . 1.328(4)
O14 C53 . 1.448(4)
O15 C59 . 1.203(4)
O16 C59 . 1.329(4)
O16 C60 . 1.455(4)
N7 C31 . 1.163(5)
N9 C37 . 1.342(4)
N9 C33 . 1.352(4)
N10 C40 . 1.342(5)
N10 C44 . 1.347(5)
N11 C47 . 1.330(4)
N11 C51 . 1.347(4)
N12 C54 . 1.336(4)
N12 C58 . 1.344(4)
C33 C34 . 1.377(5)
C33 H33 . 0.9500
C34 C35 . 1.392(5)
C34 H34 . 0.9500
C35 C36 . 1.375(5)
C35 C38 . 1.496(4)
C36 C37 . 1.381(5)
C36 H36 . 0.9500
C37 H37 . 0.9500
C39 H39A . 0.9800
C39 H39B . 0.9800
C39 H39C . 0.9800
C40 C41 . 1.382(5)
C40 H40 . 0.9500
C41 C42 . 1.366(5)
C41 H41 . 0.9500
C42 C43 . 1.378(6)
C42 C45 . 1.554(6)
C43 C44 . 1.397(6)
C43 H43 . 0.9500
C44 H44 . 0.9500
C46 H46A . 0.9800
C46 H46B . 0.9800
C46 H46C . 0.9800
C47 C48 . 1.376(5)
C47 H47 . 0.9500
C48 C49 . 1.381(5)
C48 H48 . 0.9500
C49 C50 . 1.380(5)
C49 C52 . 1.499(5)
C50 C51 . 1.377(5)
C50 H50 . 0.9500
C51 H51 . 0.9500
C53 H53A . 0.9800
C53 H53B . 0.9800
C53 H53C . 0.9800
C54 C55 . 1.382(5)
C54 H54 . 0.9500
C55 C56 . 1.395(5)
C55 H55 . 0.9500
C56 C57 . 1.380(5)
C56 C59 . 1.493(5)
C57 C58 . 1.373(5)
C57 H57 . 0.9500
C58 H58 . 0.9500
C60 H60A . 0.9800
C60 H60B . 0.9800
C60 H60C . 0.9800

loop_
_geom_torsion_atom_site_label_1
_geom_torsion_atom_site_label_2
_geom_torsion_atom_site_label_3
_geom_torsion_atom_site_label_4
_geom_torsion_site_symmetry_1
_geom_torsion
N2 Ni1 N3 C5 . -27.1(3)
N1 Ni1 N3 C5 . 150.9(3)
N4 Ni1 N3 C5 . 63.2(3)
N6 Ni1 N3 C5 . -119.2(3)
N2 Ni1 N3 C1 . 142.0(3)
N1 Ni1 N3 C1 . -40.1(3)
N4 Ni1 N3 C1 . -127.8(3)
N6 Ni1 N3 C1 . 49.9(3)
N2 Ni1 N4 C12 . -53.2(3)
N1 Ni1 N4 C12 . 126.7(3)
N5 Ni1 N4 C12 . 36.8(3)
N3 Ni1 N4 C12 . -142.5(3)
N2 Ni1 N4 C8 . 128.7(3)
N1 Ni1 N4 C8 . -51.4(3)
N5 Ni1 N4 C8 . -141.4(2)
N3 Ni1 N4 C8 . 39.3(3)
N2 Ni1 N5 C19 . -45.8(3)
N1 Ni1 N5 C19 . 136.3(3)
N4 Ni1 N5 C19 . -136.0(3)
N6 Ni1 N5 C19 . 46.3(3)
N2 Ni1 N5 C15 . 142.9(3)
N1 Ni1 N5 C15 . -35.0(3)
N4 Ni1 N5 C15 . 52.6(3)
N6 Ni1 N5 C15 . -125.0(3)
N2 Ni1 N6 C22 . 150.7(3)
N1 Ni1 N6 C22 . -29.3(3)
N5 Ni1 N6 C22 . 60.8(3)
N3 Ni1 N6 C22 . -120.1(3)
N2 Ni1 N6 C26 . -26.8(3)
N1 Ni1 N6 C26 . 153.2(3)
N5 Ni1 N6 C26 . -116.7(3)
N3 Ni1 N6 C26 . 62.3(3)
C5 N3 C1 C2 . 2.6(5)
Ni1 N3 C1 C2 . -167.1(3)
N3 C1 C2 C3 . 1.3(5)
C1 C2 C3 C4 . -4.2(5)
C1 C2 C3 C6 . 174.6(3)
C2 C3 C4 C5 . 3.3(5)
C6 C3 C4 C5 . -175.4(3)
C1 N3 C5 C4 . -3.5(5)
Ni1 N3 C5 C4 . 165.7(3)
C3 C4 C5 N3 . 0.6(5)
C7 O2 C6 O1 . -3.8(5)
C7 O2 C6 C3 . 174.1(3)
C4 C3 C6 O1 . -158.0(4)
C2 C3 C6 O1 . 23.2(5)
C4 C3 C6 O2 . 24.0(5)
C2 C3 C6 O2 . -154.7(3)
C12 N4 C8 C9 . 1.5(5)
Ni1 N4 C8 C9 . 179.8(3)
N4 C8 C9 C10 . -3.2(5)
C8 C9 C10 C11 . 2.6(5)
C8 C9 C10 C13 . -178.5(3)
C9 C10 C11 C12 . -0.5(5)
C13 C10 C11 C12 . -179.3(3)
C8 N4 C12 C11 . 0.7(5)
Ni1 N4 C12 C11 . -177.4(2)
C10 C11 C12 N4 . -1.2(5)
C14 O4 C13 O3 . -2.3(5)
C14 O4 C13 C10 . 177.5(3)
C11 C10 C13 O3 . 167.5(3)
C9 C10 C13 O3 . -11.3(5)
C11 C10 C13 O4 . -12.3(4)
C9 C10 C13 O4 . 168.9(3)
C19 N5 C15 C16 . -0.8(5)
Ni1 N5 C15 C16 . 170.7(3)
N5 C15 C16 C17 . -0.5(5)
C15 C16 C17 C18 . 0.4(5)
C15 C16 C17 C20 . 179.6(3)
C16 C17 C18 C19 . 1.0(5)
C20 C17 C18 C19 . -178.2(3)
C15 N5 C19 C18 . 2.3(5)
Ni1 N5 C19 C18 . -169.5(3)
C17 C18 C19 N5 . -2.4(6)
C21 O6 C20 O5 . 2.5(6)
C21 O6 C20 C17 . -178.7(4)
C16 C17 C20 O5 . -13.2(6)
C18 C17 C20 O5 . 166.0(4)
C16 C17 C20 O6 . 168.0(3)
C18 C17 C20 O6 . -12.8(5)
C26 N6 C22 C23 . 0.9(6)
Ni1 N6 C22 C23 . -176.7(3)
N6 C22 C23 C24 . -0.3(6)
C22 C23 C24 C25 . -0.6(5)
C22 C23 C24 C27 . -179.7(3)
C23 C24 C25 C26 . 0.8(6)
C27 C24 C25 C26 . 179.9(4)
C22 N6 C26 C25 . -0.7(6)
Ni1 N6 C26 C25 . 176.9(3)
C24 C25 C26 N6 . -0.2(6)
C28 O8 C27 O7 . 0.6(5)
C28 O8 C27 C24 . 179.7(3)
C25 C24 C27 O7 . -11.2(6)
C23 C24 C27 O7 . 167.9(4)
C25 C24 C27 O8 . 169.7(3)
C23 C24 C27 O8 . -11.2(5)
N15 Ni3 N13 C61 . -102.2(15)
N15 Ni3 N13 C61 3_656 77.8(15)
N14 Ni3 N13 C61 . -16.0(15)
N14 Ni3 N13 C61 3_656 164.0(15)
N13 Ni3 N14 C62 3_656 159.3(3)
N13 Ni3 N14 C62 . -20.7(3)
N15 Ni3 N14 C62 . 69.6(3)
N15 Ni3 N14 C62 3_656 -110.4(3)
N13 Ni3 N14 C66 3_656 -20.3(3)
N13 Ni3 N14 C66 . 159.7(3)
N15 Ni3 N14 C66 . -110.0(3)
N15 Ni3 N14 C66 3_656 70.0(3)
N13 Ni3 N15 C69 3_656 137.8(3)
N13 Ni3 N15 C69 . -42.2(3)
N14 Ni3 N15 C69 . -132.7(3)
N14 Ni3 N15 C69 3_656 47.3(3)
N13 Ni3 N15 C73 3_656 -39.0(3)
N13 Ni3 N15 C73 . 141.0(3)
N14 Ni3 N15 C73 . 50.5(3)
N14 Ni3 N15 C73 3_656 -129.5(3)
C66 N14 C62 C63 . -1.3(5)
Ni3 N14 C62 C63 . 179.1(3)
N14 C62 C63 C64 . -0.9(5)
C62 C63 C64 C65 . 2.2(5)
C62 C63 C64 C67 . -178.4(3)
C63 C64 C65 C66 . -1.4(5)
C67 C64 C65 C66 . 179.3(3)
C62 N14 C66 C65 . 2.2(5)
Ni3 N14 C66 C65 . -178.2(3)
C64 C65 C66 N14 . -0.9(5)
C68 O18 C67 O17 . 2.6(5)
C68 O18 C67 C64 . -178.2(3)
C63 C64 C67 O17 . -172.0(4)
C65 C64 C67 O17 . 7.4(5)
C63 C64 C67 O18 . 8.8(5)
C65 C64 C67 O18 . -171.8(3)
C73 N15 C69 C70 . 2.3(5)
Ni3 N15 C69 C70 . -174.6(3)
N15 C69 C70 C71 . -1.7(5)
C69 C70 C71 C72 . -0.7(5)
C69 C70 C71 C74 . -179.6(3)
C70 C71 C72 C73 . 2.2(5)
C74 C71 C72 C73 . -178.9(3)
C69 N15 C73 C72 . -0.7(5)
Ni3 N15 C73 C72 . 176.3(2)
C71 C72 C73 N15 . -1.6(5)
C75 O20 C74 O19 . -3.1(5)
C75 O20 C74 C71 . 176.8(3)
C72 C71 C74 O19 . 1.2(5)
C70 C71 C74 O19 . -180.0(3)
C72 C71 C74 O20 . -178.7(3)
C70 C71 C74 O20 . 0.2(4)
N12 Ni2 N7 C31 . -153.5(8)
N11 Ni2 N7 C31 . -63.4(8)
N10 Ni2 N7 C31 . 24.9(8)
N9 Ni2 N7 C31 . 116.9(8)
N12 Ni2 N8 C32B . 15(5)
N11 Ni2 N8 C32B . -75(5)
N10 Ni2 N8 C32B . -163(5)
N9 Ni2 N8 C32B . 105(5)
N12 Ni2 N8 C32A . -63.0(13)
N11 Ni2 N8 C32A . -153.0(13)
N10 Ni2 N8 C32A . 118.6(13)
N9 Ni2 N8 C32A . 26.6(13)
N7 Ni2 N9 C37 . 152.6(3)
N8 Ni2 N9 C37 . -27.0(3)
N12 Ni2 N9 C37 . 61.9(3)
N10 Ni2 N9 C37 . -116.8(3)
N7 Ni2 N9 C33 . -23.3(3)
N8 Ni2 N9 C33 . 157.1(3)
N12 Ni2 N9 C33 . -114.0(3)
N10 Ni2 N9 C33 . 67.3(3)
N7 Ni2 N10 C40 . 157.7(2)
N8 Ni2 N10 C40 . -22.2(2)
N11 Ni2 N10 C40 . -112.1(2)
N9 Ni2 N10 C40 . 69.2(2)
N7 Ni2 N10 C44 . -27.7(3)
N8 Ni2 N10 C44 . 152.4(3)
N11 Ni2 N10 C44 . 62.5(3)
N9 Ni2 N10 C44 . -116.2(3)
N7 Ni2 N11 C47 . 139.4(3)
N8 Ni2 N11 C47 . -40.9(3)
N12 Ni2 N11 C47 . -129.9(3)
N10 Ni2 N11 C47 . 48.8(3)
N7 Ni2 N11 C51 . -35.2(3)
N8 Ni2 N11 C51 . 144.5(3)
N12 Ni2 N11 C51 . 55.5(3)
N10 Ni2 N11 C51 . -125.8(3)
N7 Ni2 N12 C54 . 132.7(3)
N8 Ni2 N12 C54 . -47.5(3)
N11 Ni2 N12 C54 . 42.4(3)
N9 Ni2 N12 C54 . -138.8(3)
N7 Ni2 N12 C58 . -45.3(3)
N8 Ni2 N12 C58 . 134.6(3)
N11 Ni2 N12 C58 . -135.6(3)
N9 Ni2 N12 C58 . 43.2(3)
C37 N9 C33 C34 . 2.1(5)
Ni2 N9 C33 C34 . 178.2(2)
N9 C33 C34 C35 . -0.4(5)
C33 C34 C35 C36 . -1.5(5)
C33 C34 C35 C38 . 179.1(3)
C34 C35 C36 C37 . 1.5(5)
C38 C35 C36 C37 . -179.0(3)
C33 N9 C37 C36 . -2.1(5)
Ni2 N9 C37 C36 . -178.2(3)
C35 C36 C37 N9 . 0.2(5)
C39 O10 C38 O9 . -3.0(4)
C39 O10 C38 C35 . 176.8(3)
C36 C35 C38 O9 . -175.2(3)
C34 C35 C38 O9 . 4.3(5)
C36 C35 C38 O10 . 5.0(4)
C34 C35 C38 O10 . -175.6(3)
C44 N10 C40 C41 . -0.4(5)
Ni2 N10 C40 C41 . 174.5(2)
N10 C40 C41 C42 . -0.5(5)
C40 C41 C42 C43 . 0.8(5)
C40 C41 C42 C45 . -176.4(3)
C41 C42 C43 C44 . -0.3(5)
C45 C42 C43 C44 . 176.6(3)
C40 N10 C44 C43 . 0.9(5)
Ni2 N10 C44 C43 . -173.9(3)
C42 C43 C44 N10 . -0.6(5)
C46 O12 C45 O11 . 6.6(6)
C46 O12 C45 C42 . -174.0(3)
C41 C42 C45 O11 . -9.5(5)
C43 C42 C45 O11 . 173.5(4)
C41 C42 C45 O12 . 171.1(3)
C43 C42 C45 O12 . -6.0(5)
C51 N11 C47 C48 . 3.4(5)
Ni2 N11 C47 C48 . -171.4(3)
N11 C47 C48 C49 . -1.8(5)
C47 C48 C49 C50 . -1.8(5)
C47 C48 C49 C52 . 176.6(3)
C48 C49 C50 C51 . 3.6(5)
C52 C49 C50 C51 . -174.8(3)
C47 N11 C51 C50 . -1.4(5)
Ni2 N11 C51 C50 . 173.4(3)
C49 C50 C51 N11 . -2.1(5)
C53 O14 C52 O13 . 4.1(5)
C53 O14 C52 C49 . -175.2(3)
C50 C49 C52 O13 . -20.1(5)
C48 C49 C52 O13 . 161.5(4)
C50 C49 C52 O14 . 159.2(3)
C48 C49 C52 O14 . -19.2(5)
C58 N12 C54 C55 . -0.3(5)
Ni2 N12 C54 C55 . -178.3(3)
N12 C54 C55 C56 . 0.3(5)
C54 C55 C56 C57 . -0.3(5)
C54 C55 C56 C59 . 179.8(3)
C55 C56 C57 C58 . 0.2(5)
C59 C56 C57 C58 . -179.8(3)
C54 N12 C58 C57 . 0.3(5)
Ni2 N12 C58 C57 . 178.3(3)
C56 C57 C58 N12 . -0.2(5)
C60 O16 C59 O15 . -1.8(5)
C60 O16 C59 C56 . 177.7(3)
C57 C56 C59 O15 . 21.1(5)
C55 C56 C59 O15 . -158.9(3)
C57 C56 C59 O16 . -158.4(3)
C55 C56 C59 O16 . 21.5(4)
